data_4112076
loop_
_publ_author_name
'Marc D. Walter'
'Gotthelf Wolmersh\"auser'
'Helmut Sitzmann'

_publ_section_title
;
 Calcium, Strontium, Barium, and Ytterbium Complexes with
 Cyclooctatetraenyl or Cyclononatetraenyl Ligands1
;
_journal_name_full 'Journal of the American Chemical Society'
_journal_page_first 17494
_journal_page_last 17503
_journal_paper_doi 10.1021/ja0550071
_journal_volume 127
_journal_year 2005
_chemical_formula_sum 'C42 H66 Ca2'
_chemical_formula_weight 651.11
_chemical_name_systematic
; 
 ? 
;
_space_group_IT_number 14
_symmetry_cell_setting monoclinic
_symmetry_space_group_name_Hall '-P 2yn'
_symmetry_space_group_name_H-M 'P 1 21/n 1'
_atom_sites_solution_hydrogens geom
_atom_sites_solution_primary direct
_atom_sites_solution_secondary difmap
_audit_creation_method SHELXL-97
_cell_angle_alpha 90.00
_cell_angle_beta 101.673(9)
_cell_angle_gamma 90.00
_cell_formula_units_Z 4
_cell_length_a 9.6021(8)
_cell_length_b 26.5918(15)
_cell_length_c 16.0383(11)
_cell_measurement_reflns_used 7491
_cell_measurement_temperature 293(2)
_cell_measurement_theta_max 25.5
_cell_measurement_theta_min 1.5
_cell_volume 4010.5(5)
_computing_cell_refinement 'Stoe IPDS V2.63'
_computing_data_collection 'Stoe IPDS V2.63'
_computing_data_reduction 'Stoe IPDS V2.63'
_computing_molecular_graphics 'Siemens SHELXTL'
_computing_publication_material 'Siemens SHELXTL'
_computing_structure_refinement 'SHELXL-97 (Sheldrick, 1997)'
_computing_structure_solution 'SIR97 (Giacovazzo et al., 1997)'
_diffrn_ambient_temperature 293(2)
_diffrn_measured_fraction_theta_full 0.976
_diffrn_measured_fraction_theta_max 0.976
_diffrn_measurement_device 'Stoe IPDS'
_diffrn_measurement_method Phi-Oscillation
_diffrn_radiation_monochromator graphite
_diffrn_radiation_source 'fine-focus sealed tube'
_diffrn_radiation_type MoK\a
_diffrn_radiation_wavelength 0.71073
_diffrn_reflns_av_R_equivalents 0.0904
_diffrn_reflns_av_sigmaI/netI 0.0751
_diffrn_reflns_limit_h_max 11
_diffrn_reflns_limit_h_min -11
_diffrn_reflns_limit_k_max 32
_diffrn_reflns_limit_k_min -32
_diffrn_reflns_limit_l_max 19
_diffrn_reflns_limit_l_min -19
_diffrn_reflns_number 44377
_diffrn_reflns_theta_full 25.68
_diffrn_reflns_theta_max 25.68
_diffrn_reflns_theta_min 2.74
_exptl_absorpt_coefficient_mu 0.310
_exptl_absorpt_correction_T_max 0.91902
_exptl_absorpt_correction_T_min 0.88259
_exptl_absorpt_correction_type analytical
_exptl_absorpt_process_details 'ABST/PLATON 98'
_exptl_crystal_colour colourless
_exptl_crystal_density_diffrn 1.078
_exptl_crystal_description 'transparent block'
_exptl_crystal_F_000 1432
_exptl_crystal_size_max 0.56
_exptl_crystal_size_mid 0.36
_exptl_crystal_size_min 0.32
_refine_diff_density_max 0.382
_refine_diff_density_min -0.263
_refine_diff_density_rms 0.040
_refine_ls_extinction_method none
_refine_ls_goodness_of_fit_ref 0.838
_refine_ls_hydrogen_treatment constr
_refine_ls_matrix_type full
_refine_ls_number_parameters 413
_refine_ls_number_reflns 7614
_refine_ls_number_restraints 0
_refine_ls_restrained_S_all 0.838
_refine_ls_R_factor_all 0.0935
_refine_ls_R_factor_gt 0.0454
_refine_ls_shift/su_max 0.019
_refine_ls_shift/su_mean 0.001
_refine_ls_structure_factor_coef Fsqd
_refine_ls_weighting_details 'calc w=1/[\s^2^(Fo^2^)+(0.0600P)^2^+0.0000P] where P=(Fo^2^+2Fc^2^)/3'
_refine_ls_weighting_scheme calc
_refine_ls_wR_factor_gt 0.1028
_refine_ls_wR_factor_ref 0.1149
_reflns_number_gt 4018
_reflns_number_total 7614
_reflns_threshold_expression >2sigma(I)
_cod_data_source_file ja0550071si20050928_022809.cif
_cod_data_source_block 0229
_cod_database_code 4112076

loop_
_symmetry_equiv_pos_as_xyz
'x, y, z'
'-x+1/2, y+1/2, -z+1/2'
'-x, -y, -z'
'x-1/2, -y-1/2, z-1/2'

loop_
_atom_site_label
_atom_site_type_symbol
_atom_site_fract_x
_atom_site_fract_y
_atom_site_fract_z
_atom_site_U_iso_or_equiv
_atom_site_adp_type
_atom_site_occupancy
_atom_site_calc_flag
_atom_site_refinement_flags
Ca1 Ca -0.10748(6) 0.410795(19) 0.24563(4) 0.05264(16) Uani 1 d .
Ca2 Ca 0.09683(6) 0.284383(19) 0.21620(4) 0.05200(16) Uani 1 d .
C1 C -0.1313(3) 0.50594(9) 0.28433(18) 0.0492(6) Uani 1 d .
C2 C -0.2336(3) 0.49871(9) 0.20830(16) 0.0467(6) Uani 1 d .
C3 C -0.3398(3) 0.46550(9) 0.22716(17) 0.0462(6) Uani 1 d .
C4 C -0.3023(3) 0.45265(9) 0.31448(16) 0.0435(6) Uani 1 d .
C5 C -0.1743(3) 0.47751(9) 0.34839(17) 0.0477(6) Uani 1 d .
H5 H -0.1256 0.4755 0.4046 0.057 Uiso 1 calc R
C6 C 0.0902(3) 0.18794(9) 0.17746(18) 0.0498(6) Uani 1 d .
C7 C 0.1901(3) 0.19218(9) 0.25473(18) 0.0541(7) Uani 1 d .
C8 C 0.3094(3) 0.22028(9) 0.23994(16) 0.0488(6) Uani 1 d .
C9 C 0.2815(3) 0.23329(9) 0.15265(16) 0.0442(6) Uani 1 d .
C10 C 0.1477(3) 0.21336(9) 0.11575(17) 0.0479(6) Uani 1 d .
H10 H 0.1038 0.2166 0.0588 0.057 Uiso 1 calc R
C11 C -0.0037(3) 0.54070(10) 0.3002(2) 0.0610(7) Uani 1 d .
H11 H 0.0030 0.5559 0.2456 0.073 Uiso 1 calc R
C12 C 0.1343(3) 0.51347(13) 0.3331(3) 0.1075(15) Uani 1 d .
H12A H 0.2111 0.5372 0.3429 0.161 Uiso 1 calc R
H12B H 0.1501 0.4891 0.2918 0.161 Uiso 1 calc R
H12C H 0.1294 0.4967 0.3854 0.161 Uiso 1 calc R
C13 C -0.0204(4) 0.58302(12) 0.3605(2) 0.0863(11) Uani 1 d .
H13A H -0.0278 0.5693 0.4148 0.129 Uiso 1 calc R
H13B H -0.1048 0.6018 0.3375 0.129 Uiso 1 calc R
H13C H 0.0608 0.6048 0.3673 0.129 Uiso 1 calc R
C21 C -0.2383(3) 0.52464(11) 0.12355(19) 0.0639(8) Uani 1 d .
H21 H -0.3235 0.5119 0.0851 0.077 Uiso 1 calc R
C22 C -0.1135(4) 0.51139(16) 0.0825(2) 0.0962(12) Uani 1 d .
H22A H -0.0264 0.5216 0.1193 0.144 Uiso 1 calc R
H22B H -0.1235 0.5285 0.0289 0.144 Uiso 1 calc R
H22C H -0.1118 0.4757 0.0734 0.144 Uiso 1 calc R
C23 C -0.2591(5) 0.58103(12) 0.1293(3) 0.1003(13) Uani 1 d .
H23A H -0.3422 0.5876 0.1523 0.150 Uiso 1 calc R
H23B H -0.2709 0.5956 0.0736 0.150 Uiso 1 calc R
H23C H -0.1774 0.5956 0.1658 0.150 Uiso 1 calc R
C31 C -0.4768(3) 0.44898(11) 0.16862(19) 0.0597(7) Uani 1 d .
H31 H -0.5216 0.4257 0.2026 0.072 Uiso 1 calc R
C32 C -0.4582(4) 0.41914(13) 0.0914(2) 0.0854(10) Uani 1 d .
H32A H -0.5498 0.4101 0.0587 0.128 Uiso 1 calc R
H32B H -0.4045 0.3892 0.1095 0.128 Uiso 1 calc R
H32C H -0.4083 0.4392 0.0571 0.128 Uiso 1 calc R
C33 C -0.5822(3) 0.49155(13) 0.1455(2) 0.0830(10) Uani 1 d .
H33A H -0.5454 0.5156 0.1109 0.124 Uiso 1 calc R
H33B H -0.5973 0.5076 0.1966 0.124 Uiso 1 calc R
H33C H -0.6708 0.4784 0.1145 0.124 Uiso 1 calc R
C41 C -0.3895(3) 0.42252(10) 0.36549(17) 0.0544(7) Uani 1 d .
H41 H -0.4416 0.3969 0.3277 0.065 Uiso 1 calc R
C42 C -0.3006(4) 0.39575(12) 0.4413(2) 0.0768(9) Uani 1 d .
H42A H -0.2336 0.3740 0.4223 0.115 Uiso 1 calc R
H42B H -0.3615 0.3762 0.4694 0.115 Uiso 1 calc R
H42C H -0.2504 0.4201 0.4803 0.115 Uiso 1 calc R
C43 C -0.4984(4) 0.45607(13) 0.3948(2) 0.0878(11) Uani 1 d .
H43A H -0.4502 0.4812 0.4330 0.132 Uiso 1 calc R
H43B H -0.5573 0.4361 0.4236 0.132 Uiso 1 calc R
H43C H -0.5565 0.4721 0.3463 0.132 Uiso 1 calc R
C51 C 0.0244(5) 0.33662(12) 0.3441(2) 0.0771(10) Uani 1 d .
H51 H 0.0392 0.3309 0.4025 0.093 Uiso 1 calc R
C52 C -0.0985(5) 0.31545(12) 0.3017(3) 0.0841(12) Uani 1 d .
H52 H -0.1473 0.2989 0.3381 0.101 Uiso 1 calc R
C53 C -0.1681(4) 0.31261(13) 0.2180(4) 0.0959(14) Uani 1 d .
H53 H -0.2529 0.2947 0.2112 0.115 Uiso 1 calc R
C54 C -0.1408(5) 0.33051(17) 0.1401(3) 0.1047(16) Uani 1 d .
H54 H -0.2106 0.3214 0.0934 0.126 Uiso 1 calc R
C55 C -0.0308(7) 0.35915(18) 0.1178(2) 0.1049(16) Uani 1 d .
H55 H -0.0449 0.3651 0.0595 0.126 Uiso 1 calc R
C56 C 0.0934(6) 0.38052(13) 0.1624(4) 0.0943(14) Uani 1 d .
H56 H 0.1431 0.3978 0.1273 0.113 Uiso 1 calc R
C57 C 0.1612(3) 0.38214(11) 0.2474(3) 0.0821(12) Uani 1 d .
H57 H 0.2470 0.3994 0.2557 0.099 Uiso 1 calc R
C58 C 0.1315(4) 0.36426(12) 0.3222(2) 0.0758(10) Uani 1 d .
H58 H 0.2010 0.3731 0.3692 0.091 Uiso 1 calc R
C61 C -0.0478(3) 0.15843(11) 0.1607(2) 0.0685(9) Uani 1 d .
H61 H -0.0921 0.1620 0.2103 0.082 Uiso 1 calc R
C62 C -0.1543(4) 0.17795(16) 0.0811(3) 0.1165(15) Uani 1 d .
H62A H -0.1104 0.1768 0.0324 0.175 Uiso 1 calc R
H62B H -0.1807 0.2120 0.0907 0.175 Uiso 1 calc R
H62C H -0.2377 0.1571 0.0710 0.175 Uiso 1 calc R
C63 C -0.0222(4) 0.10301(12) 0.1478(2) 0.0843(10) Uani 1 d .
H63A H 0.0163 0.0986 0.0975 0.126 Uiso 1 calc R
H63B H -0.1105 0.0851 0.1416 0.126 Uiso 1 calc R
H63C H 0.0438 0.0902 0.1963 0.126 Uiso 1 calc R
C71 C 0.1732(4) 0.16656(12) 0.3372(2) 0.0841(11) Uani 1 d .
H71 H 0.0808 0.1502 0.3185 0.101 Uiso 1 calc R
C72 C 0.1432(5) 0.19800(15) 0.4046(2) 0.1049(14) Uani 1 d .
H72A H 0.1263 0.1773 0.4505 0.157 Uiso 1 calc R
H72B H 0.0605 0.2180 0.3834 0.157 Uiso 1 calc R
H72C H 0.2230 0.2196 0.4247 0.157 Uiso 1 calc R
C73 C 0.2665(4) 0.12155(12) 0.3614(2) 0.0830(10) Uani 1 d .
H73A H 0.3626 0.1324 0.3822 0.124 Uiso 1 calc R
H73B H 0.2628 0.1005 0.3124 0.124 Uiso 1 calc R
H73C H 0.2338 0.1030 0.4051 0.124 Uiso 1 calc R
C81 C 0.4430(3) 0.23126(12) 0.3048(2) 0.0748(9) Uani 1 d .
H81 H 0.4219 0.2154 0.3559 0.090 Uiso 1 calc R
C82 C 0.4657(4) 0.28368(13) 0.3322(3) 0.1031(13) Uani 1 d .
H82A H 0.5489 0.2859 0.3768 0.155 Uiso 1 calc R
H82B H 0.3845 0.2955 0.3529 0.155 Uiso 1 calc R
H82C H 0.4787 0.3040 0.2848 0.155 Uiso 1 calc R
C83 C 0.5706(3) 0.20264(14) 0.2929(3) 0.0960(12) Uani 1 d .
H83A H 0.6032 0.2155 0.2443 0.144 Uiso 1 calc R
H83B H 0.5465 0.1677 0.2841 0.144 Uiso 1 calc R
H83C H 0.6446 0.2062 0.3427 0.144 Uiso 1 calc R
C91 C 0.3790(3) 0.25875(10) 0.10216(18) 0.0556(7) Uani 1 d .
H91 H 0.4537 0.2760 0.1428 0.067 Uiso 1 calc R
C92 C 0.3051(4) 0.29736(15) 0.0408(3) 0.1205(18) Uani 1 d .
H92A H 0.3722 0.3125 0.0115 0.181 Uiso 1 calc R
H92B H 0.2650 0.3228 0.0714 0.181 Uiso 1 calc R
H92C H 0.2307 0.2816 0.0003 0.181 Uiso 1 calc R
C93 C 0.4499(4) 0.22107(13) 0.0553(3) 0.1008(14) Uani 1 d .
H93A H 0.3798 0.2051 0.0122 0.151 Uiso 1 calc R
H93B H 0.4968 0.1962 0.0945 0.151 Uiso 1 calc R
H93C H 0.5186 0.2378 0.0290 0.151 Uiso 1 calc R

loop_
_atom_site_aniso_label
_atom_site_aniso_U_11
_atom_site_aniso_U_22
_atom_site_aniso_U_33
_atom_site_aniso_U_23
_atom_site_aniso_U_13
_atom_site_aniso_U_12
Ca1 0.0513(3) 0.0478(3) 0.0601(4) -0.0031(3) 0.0142(3) 0.0098(2)
Ca2 0.0557(3) 0.0450(3) 0.0582(4) -0.0047(3) 0.0183(3) 0.0068(2)
C1 0.0431(14) 0.0457(14) 0.0581(18) -0.0050(12) 0.0084(13) -0.0026(11)
C2 0.0467(14) 0.0477(14) 0.0443(16) 0.0014(12) 0.0058(12) 0.0027(11)
C3 0.0401(13) 0.0439(13) 0.0521(17) -0.0030(12) 0.0035(12) 0.0022(11)
C4 0.0429(13) 0.0424(13) 0.0449(16) -0.0009(11) 0.0084(11) 0.0041(11)
C5 0.0483(14) 0.0498(14) 0.0430(16) -0.0049(12) 0.0041(12) 0.0018(12)
C6 0.0548(15) 0.0441(14) 0.0561(18) -0.0057(12) 0.0244(14) -0.0038(12)
C7 0.0710(18) 0.0439(14) 0.0567(19) 0.0060(12) 0.0346(16) 0.0087(13)
C8 0.0526(15) 0.0473(14) 0.0462(16) -0.0060(12) 0.0097(12) 0.0099(12)
C9 0.0472(14) 0.0444(13) 0.0449(16) -0.0069(11) 0.0185(12) -0.0029(11)
C10 0.0540(15) 0.0484(14) 0.0444(15) -0.0041(12) 0.0173(12) -0.0044(12)
C11 0.0549(16) 0.0535(16) 0.073(2) -0.0067(14) 0.0096(15) -0.0086(13)
C12 0.0470(18) 0.072(2) 0.198(5) -0.031(3) 0.012(2) -0.0074(16)
C13 0.079(2) 0.0591(19) 0.114(3) -0.0287(19) 0.004(2) -0.0105(16)
C21 0.0744(19) 0.0597(17) 0.0555(19) 0.0096(14) 0.0082(15) -0.0040(14)
C22 0.098(3) 0.128(3) 0.069(2) 0.019(2) 0.032(2) -0.010(2)
C23 0.140(4) 0.056(2) 0.092(3) 0.0245(19) -0.006(2) -0.009(2)
C31 0.0504(16) 0.0638(17) 0.0596(19) 0.0017(14) -0.0014(14) -0.0017(13)
C32 0.081(2) 0.082(2) 0.081(3) -0.0204(19) -0.0126(19) -0.0049(18)
C33 0.0556(18) 0.087(2) 0.097(3) 0.006(2) -0.0059(18) 0.0133(17)
C41 0.0549(16) 0.0562(16) 0.0535(18) -0.0028(13) 0.0141(13) -0.0063(12)
C42 0.088(2) 0.080(2) 0.071(2) 0.0221(17) 0.0339(19) 0.0104(18)
C43 0.075(2) 0.095(2) 0.106(3) 0.015(2) 0.051(2) 0.0196(19)
C51 0.118(3) 0.065(2) 0.052(2) 0.0064(16) 0.027(2) 0.033(2)
C52 0.096(3) 0.059(2) 0.117(4) 0.006(2) 0.067(3) 0.005(2)
C53 0.051(2) 0.064(2) 0.172(5) -0.036(3) 0.022(3) -0.0065(16)
C54 0.093(3) 0.095(3) 0.101(4) -0.049(3) -0.041(3) 0.043(3)
C55 0.170(5) 0.095(3) 0.049(2) 0.007(2) 0.021(3) 0.072(3)
C56 0.133(4) 0.060(2) 0.116(4) 0.027(2) 0.087(3) 0.027(2)
C57 0.0568(19) 0.0471(18) 0.151(4) -0.013(2) 0.041(2) -0.0024(14)
C58 0.064(2) 0.065(2) 0.089(3) -0.0213(19) -0.0063(19) 0.0180(17)
C61 0.0711(19) 0.0614(18) 0.082(2) -0.0122(16) 0.0364(18) -0.0167(15)
C62 0.066(2) 0.102(3) 0.167(4) 0.018(3) -0.012(3) -0.021(2)
C63 0.086(2) 0.0607(19) 0.105(3) -0.0137(18) 0.017(2) -0.0137(17)
C71 0.128(3) 0.072(2) 0.066(2) 0.0219(17) 0.050(2) 0.031(2)
C72 0.161(4) 0.105(3) 0.061(2) 0.016(2) 0.053(3) 0.038(3)
C73 0.108(3) 0.063(2) 0.079(2) 0.0176(17) 0.019(2) 0.0113(18)
C81 0.068(2) 0.079(2) 0.070(2) -0.0182(17) -0.0028(16) 0.0216(16)
C82 0.073(2) 0.069(2) 0.151(4) -0.036(2) -0.016(2) 0.0014(18)
C83 0.058(2) 0.083(2) 0.138(4) -0.017(2) -0.001(2) 0.0180(17)
C91 0.0587(16) 0.0540(16) 0.0594(18) -0.0087(13) 0.0243(14) -0.0117(13)
C92 0.125(3) 0.099(3) 0.166(4) 0.064(3) 0.098(3) 0.032(3)
C93 0.129(3) 0.080(2) 0.124(3) 0.008(2) 0.098(3) 0.012(2)

loop_
_atom_type_symbol
_atom_type_description
_atom_type_scat_dispersion_real
_atom_type_scat_dispersion_imag
_atom_type_scat_source
C C 0.0033 0.0016 'International Tables Vol C Tables 4.2.6.8 and 6.1.1.4'
H H 0.0000 0.0000 'International Tables Vol C Tables 4.2.6.8 and 6.1.1.4'
Ca Ca 0.2262 0.3064 'International Tables Vol C Tables 4.2.6.8 and 6.1.1.4'

loop_
_geom_angle_atom_site_label_1
_geom_angle_atom_site_label_2
_geom_angle_atom_site_label_3
_geom_angle
C5 Ca1 C4 31.36(8)
C5 Ca1 C1 31.21(8)
C4 Ca1 C1 51.98(7)
C5 Ca1 C3 51.58(8)
C4 Ca1 C3 31.37(8)
C1 Ca1 C3 51.75(8)
C5 Ca1 C2 51.49(8)
C4 Ca1 C2 51.93(7)
C1 Ca1 C2 31.15(8)
C3 Ca1 C2 31.37(7)
C5 Ca1 C58 108.95(9)
C4 Ca1 C58 128.69(10)
C1 Ca1 C58 116.40(9)
C3 Ca1 C58 159.48(10)
C2 Ca1 C58 145.40(10)
C5 Ca1 C51 106.11(9)
C4 Ca1 C51 111.01(9)
C1 Ca1 C51 128.55(10)
C3 Ca1 C51 139.70(10)
C2 Ca1 C51 157.53(9)
C58 Ca1 C51 29.57(11)
C5 Ca1 C56 144.92(14)
C4 Ca1 C56 171.57(9)
C1 Ca1 C56 120.84(10)
C3 Ca1 C56 142.13(13)
C2 Ca1 C56 119.69(9)
C58 Ca1 C56 56.85(14)
C51 Ca1 C56 76.74(12)
C5 Ca1 C57 123.31(11)
C4 Ca1 C57 152.52(12)
C1 Ca1 C57 113.61(9)
C3 Ca1 C57 161.77(9)
C2 Ca1 C57 130.42(9)
C58 Ca1 C57 29.67(12)
C51 Ca1 C57 56.38(13)
C56 Ca1 C57 29.96(13)
C5 Ca1 C52 115.40(10)
C4 Ca1 C52 103.80(8)
C1 Ca1 C52 145.97(11)
C3 Ca1 C52 121.95(10)
C2 Ca1 C52 153.16(9)
C58 Ca1 C52 56.18(13)
C51 Ca1 C52 29.34(12)
C56 Ca1 C52 84.58(10)
C57 Ca1 C52 76.27(11)
C5 Ca1 C53 134.11(13)
C4 Ca1 C53 109.52(10)
C1 Ca1 C53 161.26(9)
C3 Ca1 C53 111.59(9)
C2 Ca1 C53 138.25(11)
C58 Ca1 C53 76.34(12)
C51 Ca1 C53 56.20(14)
C56 Ca1 C53 77.31(13)
C57 Ca1 C53 84.36(10)
C52 Ca1 C53 29.64(13)
C5 Ca1 C55 167.38(12)
C4 Ca1 C55 150.58(15)
C1 Ca1 C55 136.22(13)
C3 Ca1 C55 123.57(12)
C2 Ca1 C55 117.50(10)
C58 Ca1 C55 76.86(13)
C51 Ca1 C55 84.51(10)
C56 Ca1 C55 29.85(14)
C57 Ca1 C55 56.84(15)
C52 Ca1 C55 77.20(13)
C53 Ca1 C55 57.53(16)
C10 Ca2 C9 31.39(8)
C10 Ca2 C8 51.60(8)
C9 Ca2 C8 31.38(8)
C10 Ca2 C6 31.07(7)
C9 Ca2 C6 52.05(7)
C8 Ca2 C6 51.97(8)
C10 Ca2 C7 51.04(8)
C9 Ca2 C7 51.72(7)
C8 Ca2 C7 31.44(8)
C6 Ca2 C7 30.99(9)
C10 Ca2 C53 120.91(12)
C9 Ca2 C53 151.88(13)
C8 Ca2 C53 154.00(12)
C6 Ca2 C53 107.45(9)
C7 Ca2 C53 122.66(11)
C10 Ca2 C54 107.62(10)
C9 Ca2 C54 130.60(13)
C8 Ca2 C54 159.21(10)
C6 Ca2 C54 111.28(11)
C7 Ca2 C54 138.98(13)
C53 Ca2 C54 30.78(14)
C10 Ca2 C52 141.75(11)
C9 Ca2 C52 165.72(9)
C8 Ca2 C52 137.09(11)
C6 Ca2 C52 115.87(10)
C7 Ca2 C52 114.04(9)
C53 Ca2 C52 29.93(13)
C54 Ca2 C52 57.76(16)
C10 Ca2 C55 107.22(10)
C9 Ca2 C55 115.10(11)
C8 Ca2 C55 144.79(12)
C6 Ca2 C55 126.67(14)
C7 Ca2 C55 157.07(12)
C53 Ca2 C55 58.10(16)
C54 Ca2 C55 30.54(16)
C52 Ca2 C55 77.74(13)
C10 Ca2 C51 164.35(10)
C9 Ca2 C51 150.82(11)
C8 Ca2 C51 122.61(10)
C6 Ca2 C51 133.32(10)
C7 Ca2 C51 115.45(9)
C53 Ca2 C51 56.55(14)
C54 Ca2 C51 77.37(13)
C52 Ca2 C51 29.41(12)
C55 Ca2 C51 84.71(10)
C10 Ca2 C56 118.93(11)
C9 Ca2 C56 109.59(9)
C8 Ca2 C56 128.34(11)
C6 Ca2 C56 148.09(13)
C7 Ca2 C56 159.55(10)
C53 Ca2 C56 77.65(13)
C54 Ca2 C56 57.46(16)
C52 Ca2 C56 84.64(10)
C55 Ca2 C56 29.85(14)
C51 Ca2 C56 76.44(11)
C10 Ca2 C57 138.87(10)
C9 Ca2 C57 115.34(9)
C8 Ca2 C57 117.17(9)
C6 Ca2 C57 167.32(8)
C7 Ca2 C57 142.94(12)
C53 Ca2 C57 84.81(10)
C54 Ca2 C57 77.50(13)
C52 Ca2 C57 76.38(11)
C55 Ca2 C57 56.88(15)
C51 Ca2 C57 56.21(12)
C56 Ca2 C57 29.81(13)
C5 C1 C2 107.6(2)
C5 C1 C11 123.6(3)
C2 C1 C11 128.7(2)
C5 C1 Ca1 72.95(14)
C2 C1 Ca1 75.17(14)
C11 C1 Ca1 121.43(16)
C1 C2 C3 107.6(2)
C1 C2 C21 126.8(2)
C3 C2 C21 125.4(2)
C1 C2 Ca1 73.67(14)
C3 C2 Ca1 73.68(13)
C21 C2 Ca1 122.26(17)
C4 C3 C2 108.0(2)
C4 C3 C31 123.8(2)
C2 C3 C31 127.9(2)
C4 C3 Ca1 73.43(13)
C2 C3 Ca1 74.95(13)
C31 C3 Ca1 121.25(16)
C5 C4 C3 107.3(2)
C5 C4 C41 125.2(2)
C3 C4 C41 127.2(2)
C5 C4 Ca1 73.66(13)
C3 C4 Ca1 75.20(13)
C41 C4 Ca1 121.75(16)
C1 C5 C4 109.5(2)
C1 C5 Ca1 75.84(14)
C4 C5 Ca1 74.99(14)
C10 C6 C7 106.7(2)
C10 C6 C61 125.4(3)
C7 C6 C61 127.7(2)
C10 C6 Ca2 72.71(14)
C7 C6 Ca2 74.65(14)
C61 C6 Ca2 121.56(17)
C6 C7 C8 108.8(2)
C6 C7 C71 123.6(3)
C8 C7 C71 127.4(3)
C6 C7 Ca2 74.36(14)
C8 C7 Ca2 73.77(14)
C71 C7 Ca2 121.82(17)
C9 C8 C7 107.1(2)
C9 C8 C81 126.9(2)
C7 C8 C81 125.9(3)
C9 C8 Ca2 73.24(13)
C7 C8 Ca2 74.79(14)
C81 C8 Ca2 120.14(16)
C10 C9 C8 107.4(2)
C10 C9 C91 123.7(2)
C8 C9 C91 128.6(2)
C10 C9 Ca2 74.00(13)
C8 C9 Ca2 75.37(13)
C91 C9 Ca2 121.33(16)
C6 C10 C9 110.0(2)
C6 C10 Ca2 76.22(14)
C9 C10 Ca2 74.61(13)
C12 C11 C13 109.5(3)
C12 C11 C1 112.9(2)
C13 C11 C1 112.0(2)
C2 C21 C22 113.6(3)
C2 C21 C23 112.0(3)
C22 C21 C23 112.4(3)
C32 C31 C33 112.1(3)
C32 C31 C3 115.3(2)
C33 C31 C3 112.8(2)
C4 C41 C42 113.5(2)
C4 C41 C43 110.3(2)
C42 C41 C43 109.8(2)
C52 C51 C58 135.8(3)
C52 C51 Ca1 75.6(2)
C58 C51 Ca1 75.11(19)
C52 C51 Ca2 74.68(19)
C58 C51 Ca2 75.91(18)
Ca1 C51 Ca2 95.44(10)
C51 C52 C53 135.4(3)
C51 C52 Ca2 75.90(18)
C53 C52 Ca2 74.6(2)
C51 C52 Ca1 75.07(19)
C53 C52 Ca1 75.4(2)
Ca2 C52 Ca1 95.64(10)
C52 C53 C54 134.9(4)
C52 C53 Ca2 75.5(2)
C54 C53 Ca2 74.7(2)
C52 C53 Ca1 74.9(2)
C54 C53 Ca1 75.3(2)
Ca2 C53 Ca1 95.75(11)
C55 C54 C53 133.8(4)
C55 C54 Ca2 75.4(2)
C53 C54 Ca2 74.5(2)
C55 C54 Ca1 74.4(2)
C53 C54 Ca1 74.4(2)
Ca2 C54 Ca1 95.44(12)
C56 C55 C54 134.8(4)
C56 C55 Ca2 75.8(2)
C54 C55 Ca2 74.1(2)
C56 C55 Ca1 74.7(2)
C54 C55 Ca1 75.4(2)
Ca2 C55 Ca1 95.32(12)
C57 C56 C55 134.9(3)
C57 C56 Ca1 75.12(19)
C55 C56 Ca1 75.5(2)
C57 C56 Ca2 75.07(19)
C55 C56 Ca2 74.3(2)
Ca1 C56 Ca2 95.10(10)
C58 C57 C56 135.2(3)
C58 C57 Ca1 74.87(18)
C56 C57 Ca1 74.9(2)
C58 C57 Ca2 75.41(18)
C56 C57 Ca2 75.1(2)
Ca1 C57 Ca2 95.06(10)
C51 C58 C57 135.3(3)
C51 C58 Ca1 75.32(19)
C57 C58 Ca1 75.46(19)
C51 C58 Ca2 74.67(18)
C57 C58 Ca2 75.11(19)
Ca1 C58 Ca2 95.14(11)
C63 C61 C6 111.5(3)
C63 C61 C62 108.1(3)
C6 C61 C62 112.3(3)
C72 C71 C73 118.0(3)
C72 C71 C7 117.6(3)
C73 C71 C7 114.8(2)
C82 C81 C83 116.7(3)
C82 C81 C8 116.5(3)
C83 C81 C8 114.9(3)
C93 C91 C92 109.4(3)
C93 C91 C9 111.2(2)
C92 C91 C9 113.3(2)

loop_
_geom_bond_atom_site_label_1
_geom_bond_atom_site_label_2
_geom_bond_distance
Ca1 C5 2.589(2)
Ca1 C4 2.606(2)
Ca1 C1 2.626(3)
Ca1 C3 2.629(2)
Ca1 C2 2.645(2)
Ca1 C58 2.677(3)
Ca1 C51 2.680(3)
Ca1 C56 2.682(3)
Ca1 C57 2.684(3)
Ca1 C52 2.686(3)
Ca1 C53 2.692(3)
Ca1 C55 2.692(4)
Ca2 C10 2.592(2)
Ca2 C9 2.600(2)
Ca2 C8 2.627(2)
Ca2 C6 2.637(2)
Ca2 C7 2.640(3)
Ca2 C53 2.658(3)
Ca2 C54 2.660(4)
Ca2 C52 2.669(3)
Ca2 C55 2.677(4)
Ca2 C51 2.684(3)
Ca2 C56 2.696(3)
Ca2 C57 2.695(3)
C1 C5 1.403(4)
C1 C2 1.416(4)
C1 C11 1.515(3)
C2 C3 1.426(3)
C2 C21 1.517(4)
C3 C4 1.416(3)
C3 C31 1.518(4)
C4 C5 1.404(3)
C4 C41 1.514(3)
C6 C10 1.401(3)
C6 C7 1.410(4)
C6 C61 1.517(4)
C7 C8 1.427(4)
C7 C71 1.525(4)
C8 C9 1.414(3)
C8 C81 1.508(4)
C9 C10 1.405(3)
C9 C91 1.516(3)
C11 C12 1.508(4)
C11 C13 1.512(4)
C21 C22 1.521(4)
C21 C23 1.518(4)
C31 C32 1.511(4)
C31 C33 1.514(4)
C41 C42 1.515(4)
C41 C43 1.519(4)
C51 C52 1.359(5)
C51 C58 1.367(5)
C52 C53 1.375(6)
C53 C54 1.411(6)
C54 C55 1.405(7)
C55 C56 1.384(6)
C56 C57 1.387(6)
C57 C58 1.373(5)
C61 C63 1.515(4)
C61 C62 1.555(5)
C71 C72 1.440(4)
C71 C73 1.498(4)
C81 C82 1.464(4)
C81 C83 1.487(4)
C91 C93 1.497(4)
C91 C92 1.498(5)
